data_7030239
loop_
_publ_author_name
'Maekawa, Miyuki'
'Daniliuc, Constantin G.'
'Freytag, Matthias'
'Jones, Peter G.'
'Walter, Marc D.'

_publ_section_title
;
 Complexes of manganese, iron and cobalt with sterically demanding indenyl
 ligands.
;
_journal_issue 34
_journal_name_full 'Dalton transactions (Cambridge, England : 2003)'
_journal_page_first 10317
_journal_page_last 10327
_journal_paper_doi 10.1039/c2dt31136d
_journal_volume 41
_journal_year 2012
_chemical_formula_sum 'C42 H54 Fe'
_chemical_formula_weight 614.70
_chemical_name_systematic
;
?
;
_space_group_IT_number 14
_symmetry_cell_setting monoclinic
_symmetry_space_group_name_Hall '-P 2ybc'
_symmetry_space_group_name_H-M 'P 1 21/c 1'
_atom_sites_solution_hydrogens geom
_atom_sites_solution_primary direct
_atom_sites_solution_secondary difmap
_audit_creation_method SHELXL-97
_cell_angle_alpha 90.00
_cell_angle_beta 101.712(2)
_cell_angle_gamma 90.00
_cell_formula_units_Z 4
_cell_length_a 10.1411(2)
_cell_length_b 15.4986(2)
_cell_length_c 21.3658(4)
_cell_measurement_reflns_used 21852
_cell_measurement_temperature 100(2)
_cell_measurement_theta_max 75.6913
_cell_measurement_theta_min 3.5461
_cell_volume 3288.21(10)
_computing_cell_refinement
;
CrysAlisPro, Oxford Diffraction Ltd.,
Version 1.171.33.55 (release 05-01-2010 CrysAlis171 .NET)
(compiled Jan 5 2010,16:28:46)
;
_computing_data_collection
;
CrysAlisPro, Oxford Diffraction Ltd.,
Version 1.171.33.55 (release 05-01-2010 CrysAlis171 .NET)
(compiled Jan 5 2010,16:28:46)
;
_computing_data_reduction
;
CrysAlisPro, Oxford Diffraction Ltd.,
Version 1.171.33.55 (release 05-01-2010 CrysAlis171 .NET)
(compiled Jan 5 2010,16:28:46)
;
_computing_molecular_graphics 'Bruker XP'
_computing_publication_material SHELXL-97
_computing_structure_refinement 'SHELXL-97 (Sheldrick, 1997)'
_computing_structure_solution 'SHELXS-97 (Sheldrick, 1990)'
_diffrn_ambient_temperature 100(2)
_diffrn_detector_area_resol_mean 10.3543
_diffrn_measured_fraction_theta_full 1.000
_diffrn_measured_fraction_theta_max 0.995
_diffrn_measurement_device_type 'Xcalibur, Atlas, Nova'
_diffrn_measurement_method '\w scans'
_diffrn_radiation_monochromator mirror
_diffrn_radiation_source 'Nova (Cu) X-ray Source'
_diffrn_radiation_type 'Cu K\a'
_diffrn_radiation_wavelength 1.54184
_diffrn_reflns_av_R_equivalents 0.0454
_diffrn_reflns_av_sigmaI/netI 0.0270
_diffrn_reflns_limit_h_max 12
_diffrn_reflns_limit_h_min -12
_diffrn_reflns_limit_k_max 14
_diffrn_reflns_limit_k_min -19
_diffrn_reflns_limit_l_max 26
_diffrn_reflns_limit_l_min -26
_diffrn_reflns_number 45481
_diffrn_reflns_theta_full 72.50
_diffrn_reflns_theta_max 75.88
_diffrn_reflns_theta_min 3.55
_exptl_absorpt_coefficient_mu 3.870
_exptl_absorpt_correction_T_max 1.00000
_exptl_absorpt_correction_T_min 0.81888
_exptl_absorpt_correction_type multi-scan
_exptl_absorpt_process_details
;
CrysAlisPro, Oxford Diffraction Ltd.,
Version 1.171.33.55 (release 05-01-2010 CrysAlis171 .NET)
(compiled Jan 5 2010,16:28:46)
;
_exptl_crystal_colour 'dark red'
_exptl_crystal_density_diffrn 1.242
_exptl_crystal_density_method 'not measured'
_exptl_crystal_description prism
_exptl_crystal_F_000 1328
_exptl_crystal_size_max 0.05
_exptl_crystal_size_mid 0.05
_exptl_crystal_size_min 0.03
_refine_diff_density_max 0.648
_refine_diff_density_min -0.310
_refine_diff_density_rms 0.047
_refine_ls_extinction_method none
_refine_ls_goodness_of_fit_ref 1.086
_refine_ls_hydrogen_treatment constr
_refine_ls_matrix_type full
_refine_ls_number_parameters 388
_refine_ls_number_reflns 6830
_refine_ls_number_restraints 0
_refine_ls_restrained_S_all 1.086
_refine_ls_R_factor_all 0.0403
_refine_ls_R_factor_gt 0.0341
_refine_ls_shift/su_max 0.001
_refine_ls_shift/su_mean 0.000
_refine_ls_structure_factor_coef Fsqd
_refine_ls_weighting_details 'calc w=1/[\s^2^(Fo^2^)+(0.0538P)^2^+0.1983P] where P=(Fo^2^+2Fc^2^)/3'
_refine_ls_weighting_scheme calc
_refine_ls_wR_factor_gt 0.0869
_refine_ls_wR_factor_ref 0.0888
_reflns_number_gt 5867
_reflns_number_total 6830
_reflns_threshold_expression >2sigma(I)
_cod_data_source_file c2dt31136d.txt
_cod_data_source_block mima05
_cod_original_sg_symbol_H-M 'P 21/c'
_cod_database_code 7030239

loop_
_symmetry_equiv_pos_as_xyz
'x, y, z'
'-x, y+1/2, -z+1/2'
'-x, -y, -z'
'x, -y-1/2, z-1/2'

loop_
_atom_site_label
_atom_site_type_symbol
_atom_site_fract_x
_atom_site_fract_y
_atom_site_fract_z
_atom_site_U_iso_or_equiv
_atom_site_adp_type
_atom_site_occupancy
_atom_site_symmetry_multiplicity
_atom_site_calc_flag
_atom_site_refinement_flags
Fe Fe 0.51483(2) 0.421854(14) 0.198117(10) 0.01411(7) Uani 1 1 d .
C1 C 0.60663(16) 0.51544(9) 0.26116(7) 0.0180(3) Uani 1 1 d .
C2 C 0.47617(16) 0.54378(9) 0.22867(7) 0.0172(3) Uani 1 1 d .
H2 H 0.4052 0.5602 0.2492 0.021 Uiso 1 1 calc R
C3 C 0.46758(15) 0.54398(9) 0.16120(7) 0.0162(3) Uani 1 1 d .
C4 C 0.59863(15) 0.51924(9) 0.15104(7) 0.0163(3) Uani 1 1 d .
C6 C 0.82406(16) 0.48296(10) 0.21445(8) 0.0220(3) Uani 1 1 d .
H6 H 0.8838 0.4734 0.2542 0.026 Uiso 1 1 calc R
C7 C 0.86964(17) 0.47752(10) 0.15874(9) 0.0242(3) Uani 1 1 d .
H7 H 0.9622 0.4657 0.1604 0.029 Uiso 1 1 calc R
C8 C 0.78215(17) 0.48905(10) 0.09811(8) 0.0229(3) Uani 1 1 d .
H8 H 0.8167 0.4828 0.0602 0.028 Uiso 1 1 calc R
C9 C 0.64935(16) 0.50895(9) 0.09367(7) 0.0185(3) Uani 1 1 d .
H9 H 0.5914 0.5159 0.0531 0.022 Uiso 1 1 calc R
C5 C 0.68550(16) 0.50314(9) 0.21254(7) 0.0178(3) Uani 1 1 d .
C10 C 0.56927(15) 0.29854(9) 0.17593(7) 0.0163(3) Uani 1 1 d .
C11 C 0.54279(16) 0.30102(9) 0.23899(7) 0.0180(3) Uani 1 1 d .
H11 H 0.6057 0.2853 0.2766 0.022 Uiso 1 1 calc R
C12 C 0.40892(16) 0.33034(9) 0.23794(8) 0.0191(3) Uani 1 1 d .
C13 C 0.34578(16) 0.34061(9) 0.17153(8) 0.0176(3) Uani 1 1 d .
C14 C 0.44563(15) 0.32276(9) 0.13331(7) 0.0160(3) Uani 1 1 d .
C15 C 0.41117(16) 0.33168(9) 0.06544(7) 0.0193(3) Uani 1 1 d .
H15 H 0.4774 0.3233 0.0403 0.023 Uiso 1 1 calc R
C16 C 0.28210(17) 0.35241(10) 0.03710(8) 0.0228(3) Uani 1 1 d .
H16 H 0.2586 0.3581 -0.0081 0.027 Uiso 1 1 calc R
C17 C 0.18171(17) 0.36563(10) 0.07439(8) 0.0248(3) Uani 1 1 d .
H17 H 0.0920 0.3782 0.0533 0.030 Uiso 1 1 calc R
C18 C 0.21138(16) 0.36067(9) 0.13939(8) 0.0221(3) Uani 1 1 d .
H18 H 0.1432 0.3705 0.1632 0.027 Uiso 1 1 calc R
C19 C 0.64932(17) 0.51647(10) 0.33300(7) 0.0211(3) Uani 1 1 d .
H19 H 0.5658 0.5085 0.3504 0.025 Uiso 1 1 calc R
C20 C 0.70581(17) 0.60607(10) 0.35507(8) 0.0235(3) Uani 1 1 d .
H20A H 0.7872 0.6173 0.3375 0.028 Uiso 1 1 calc R
H20B H 0.6381 0.6506 0.3381 0.028 Uiso 1 1 calc R
C21 C 0.7418(2) 0.61291(11) 0.42800(8) 0.0321(4) Uani 1 1 d .
H21A H 0.7845 0.6696 0.4402 0.039 Uiso 1 1 calc R
H21B H 0.6584 0.6097 0.4452 0.039 Uiso 1 1 calc R
C22 C 0.83747(19) 0.54133(11) 0.45750(8) 0.0280(4) Uani 1 1 d .
H22A H 0.8527 0.5451 0.5047 0.034 Uiso 1 1 calc R
H22B H 0.9253 0.5489 0.4448 0.034 Uiso 1 1 calc R
C23 C 0.7800(2) 0.45294(11) 0.43587(8) 0.0317(4) Uani 1 1 d .
H23A H 0.6969 0.4430 0.4524 0.038 Uiso 1 1 calc R
H23B H 0.8459 0.4077 0.4537 0.038 Uiso 1 1 calc R
C24 C 0.7479(2) 0.44631(11) 0.36289(8) 0.0324(4) Uani 1 1 d .
H24A H 0.8323 0.4518 0.3466 0.039 Uiso 1 1 calc R
H24B H 0.7086 0.3889 0.3501 0.039 Uiso 1 1 calc R
C25 C 0.35304(15) 0.57540(9) 0.11049(7) 0.0168(3) Uani 1 1 d .
H25 H 0.3379 0.5328 0.0746 0.020 Uiso 1 1 calc R
C26 C 0.39102(16) 0.66298(9) 0.08449(7) 0.0190(3) Uani 1 1 d .
H26A H 0.4116 0.7048 0.1201 0.023 Uiso 1 1 calc R
H26B H 0.4733 0.6557 0.0668 0.023 Uiso 1 1 calc R
C27 C 0.27847(17) 0.69912(10) 0.03260(8) 0.0237(3) Uani 1 1 d .
H27A H 0.3046 0.7570 0.0198 0.028 Uiso 1 1 calc R
H27B H 0.2660 0.6612 -0.0054 0.028 Uiso 1 1 calc R
C28 C 0.14601(17) 0.70578(10) 0.05557(8) 0.0251(3) Uani 1 1 d .
H28A H 0.0738 0.7244 0.0197 0.030 Uiso 1 1 calc R
H28B H 0.1546 0.7499 0.0896 0.030 Uiso 1 1 calc R
C29 C 0.10762(16) 0.61924(10) 0.08138(8) 0.0244(3) Uani 1 1 d .
H29A H 0.0246 0.6263 0.0985 0.029 Uiso 1 1 calc R
H29B H 0.0891 0.5766 0.0462 0.029 Uiso 1 1 calc R
C30 C 0.22100(16) 0.58581(10) 0.13422(8) 0.0203(3) Uani 1 1 d .
H30A H 0.1945 0.5294 0.1496 0.024 Uiso 1 1 calc R
H30B H 0.2351 0.6266 0.1706 0.024 Uiso 1 1 calc R
C31 C 0.69394(15) 0.26405(9) 0.15675(7) 0.0182(3) Uani 1 1 d .
H31 H 0.7237 0.3063 0.1271 0.022 Uiso 1 1 calc R
C32 C 0.80880(17) 0.25097(10) 0.21435(8) 0.0246(3) Uani 1 1 d .
H32A H 0.7765 0.2146 0.2462 0.030 Uiso 1 1 calc R
H32B H 0.8352 0.3076 0.2344 0.030 Uiso 1 1 calc R
C33 C 0.93217(17) 0.20852(12) 0.19672(10) 0.0323(4) Uani 1 1 d .
H33A H 0.9707 0.2475 0.1684 0.039 Uiso 1 1 calc R
H33B H 1.0015 0.1988 0.2360 0.039 Uiso 1 1 calc R
C34 C 0.89524(18) 0.12264(11) 0.16292(9) 0.0278(4) Uani 1 1 d .
H34A H 0.9758 0.0976 0.1503 0.033 Uiso 1 1 calc R
H34B H 0.8641 0.0818 0.1925 0.033 Uiso 1 1 calc R
C35 C 0.78462(18) 0.13521(11) 0.10382(8) 0.0253(3) Uani 1 1 d .
H35A H 0.7591 0.0786 0.0835 0.030 Uiso 1 1 calc R
H35B H 0.8187 0.1718 0.0726 0.030 Uiso 1 1 calc R
C36 C 0.66069(16) 0.17769(10) 0.12107(7) 0.0200(3) Uani 1 1 d .
H36A H 0.6207 0.1378 0.1483 0.024 Uiso 1 1 calc R
H36B H 0.5928 0.1880 0.0814 0.024 Uiso 1 1 calc R
C37 C 0.34962(18) 0.33027(10) 0.29706(8) 0.0230(3) Uani 1 1 d .
H37 H 0.4265 0.3369 0.3343 0.028 Uiso 1 1 calc R
C38 C 0.2496(2) 0.40120(12) 0.30276(10) 0.0376(5) Uani 1 1 d .
H38A H 0.1723 0.3976 0.2662 0.045 Uiso 1 1 calc R
H38B H 0.2932 0.4581 0.3011 0.045 Uiso 1 1 calc R
C39 C 0.1986(2) 0.39367(12) 0.36532(10) 0.0352(4) Uani 1 1 d .
H39A H 0.2748 0.4019 0.4019 0.042 Uiso 1 1 calc R
H39B H 0.1317 0.4397 0.3670 0.042 Uiso 1 1 calc R
C40 C 0.13404(19) 0.30571(11) 0.37090(9) 0.0311(4) Uani 1 1 d .
H40A H 0.1071 0.3013 0.4128 0.037 Uiso 1 1 calc R
H40B H 0.0520 0.2999 0.3370 0.037 Uiso 1 1 calc R
C41 C 0.2311(2) 0.23384(11) 0.36463(10) 0.0324(4) Uani 1 1 d .
H41A H 0.1844 0.1778 0.3647 0.039 Uiso 1 1 calc R
H41B H 0.3066 0.2350 0.4021 0.039 Uiso 1 1 calc R
C42 C 0.28731(16) 0.24093(9) 0.30376(8) 0.0203(3) Uani 1 1 d .
H42A H 0.2140 0.2303 0.2662 0.024 Uiso 1 1 calc R
H42B H 0.3568 0.1960 0.3043 0.024 Uiso 1 1 calc R

loop_
_atom_site_aniso_label
_atom_site_aniso_U_11
_atom_site_aniso_U_22
_atom_site_aniso_U_33
_atom_site_aniso_U_23
_atom_site_aniso_U_13
_atom_site_aniso_U_12
Fe 0.01723(12) 0.01196(11) 0.01374(11) 0.00069(8) 0.00453(8) 0.00002(8)
C1 0.0237(8) 0.0130(6) 0.0168(7) -0.0003(5) 0.0028(6) -0.0013(5)
C2 0.0226(8) 0.0128(6) 0.0170(7) 0.0001(5) 0.0063(6) 0.0001(5)
C3 0.0205(7) 0.0117(6) 0.0169(7) 0.0007(5) 0.0053(6) -0.0002(5)
C4 0.0190(7) 0.0116(6) 0.0186(7) 0.0014(5) 0.0047(6) -0.0012(5)
C6 0.0187(8) 0.0185(7) 0.0274(8) 0.0032(6) 0.0015(6) -0.0012(6)
C7 0.0188(8) 0.0184(7) 0.0367(9) 0.0043(6) 0.0087(7) 0.0011(6)
C8 0.0268(9) 0.0169(7) 0.0291(8) 0.0012(6) 0.0149(7) 0.0004(6)
C9 0.0238(8) 0.0146(6) 0.0185(7) 0.0012(5) 0.0077(6) -0.0010(5)
C5 0.0202(7) 0.0125(6) 0.0200(7) 0.0003(5) 0.0026(6) -0.0030(5)
C10 0.0204(7) 0.0119(6) 0.0170(7) 0.0002(5) 0.0046(6) 0.0004(5)
C11 0.0246(8) 0.0132(6) 0.0167(7) 0.0027(5) 0.0053(6) 0.0004(5)
C12 0.0261(8) 0.0126(6) 0.0209(7) 0.0015(5) 0.0101(6) -0.0008(5)
C13 0.0196(7) 0.0116(6) 0.0227(7) -0.0007(5) 0.0070(6) -0.0025(5)
C14 0.0196(7) 0.0115(6) 0.0176(7) -0.0005(5) 0.0053(6) -0.0015(5)
C15 0.0246(8) 0.0151(7) 0.0181(7) -0.0001(5) 0.0039(6) -0.0004(6)
C16 0.0293(9) 0.0165(7) 0.0196(7) -0.0006(6) -0.0024(6) -0.0006(6)
C17 0.0201(8) 0.0178(7) 0.0333(9) -0.0020(6) -0.0017(7) -0.0005(6)
C18 0.0189(8) 0.0160(7) 0.0321(9) -0.0020(6) 0.0067(6) -0.0014(5)
C19 0.0265(8) 0.0197(7) 0.0161(7) -0.0001(6) 0.0017(6) -0.0021(6)
C20 0.0291(9) 0.0169(7) 0.0217(8) -0.0007(6) -0.0014(6) 0.0026(6)
C21 0.0428(11) 0.0257(8) 0.0240(9) -0.0059(7) -0.0027(8) 0.0065(7)
C22 0.0329(9) 0.0278(8) 0.0202(8) -0.0017(6) -0.0020(7) 0.0025(7)
C23 0.0462(11) 0.0242(8) 0.0204(8) 0.0027(7) -0.0035(7) 0.0003(7)
C24 0.0514(12) 0.0197(8) 0.0207(8) -0.0009(6) -0.0055(8) 0.0061(8)
C25 0.0192(7) 0.0154(7) 0.0161(7) 0.0008(5) 0.0039(6) 0.0008(5)
C26 0.0201(7) 0.0173(7) 0.0194(7) 0.0030(6) 0.0039(6) -0.0002(5)
C27 0.0267(8) 0.0206(7) 0.0227(8) 0.0056(6) 0.0025(6) 0.0014(6)
C28 0.0224(8) 0.0207(7) 0.0301(9) 0.0034(6) 0.0007(7) 0.0052(6)
C29 0.0189(8) 0.0222(8) 0.0315(9) 0.0021(6) 0.0038(7) 0.0016(6)
C30 0.0203(8) 0.0183(7) 0.0232(8) 0.0014(6) 0.0068(6) 0.0012(6)
C31 0.0188(7) 0.0157(7) 0.0209(7) 0.0013(6) 0.0058(6) 0.0010(5)
C32 0.0223(8) 0.0210(8) 0.0286(8) -0.0030(6) 0.0004(7) 0.0023(6)
C33 0.0183(8) 0.0302(9) 0.0460(11) -0.0033(8) 0.0010(7) 0.0025(6)
C34 0.0230(8) 0.0268(8) 0.0339(9) 0.0002(7) 0.0068(7) 0.0077(6)
C35 0.0295(9) 0.0234(8) 0.0246(8) -0.0003(6) 0.0094(7) 0.0083(6)
C36 0.0215(8) 0.0185(7) 0.0202(7) -0.0018(6) 0.0044(6) 0.0025(6)
C37 0.0321(9) 0.0177(7) 0.0225(8) -0.0006(6) 0.0134(7) -0.0027(6)
C38 0.0541(13) 0.0238(8) 0.0441(11) 0.0069(8) 0.0319(10) 0.0079(8)
C39 0.0489(12) 0.0251(9) 0.0402(11) -0.0025(7) 0.0289(9) -0.0003(8)
C40 0.0324(10) 0.0314(9) 0.0339(9) 0.0012(7) 0.0173(8) -0.0016(7)
C41 0.0445(11) 0.0222(8) 0.0375(10) 0.0055(7) 0.0252(9) -0.0011(7)
C42 0.0233(8) 0.0168(7) 0.0229(8) 0.0007(6) 0.0099(6) -0.0009(6)

loop_
_atom_type_symbol
_atom_type_description
_atom_type_scat_dispersion_real
_atom_type_scat_dispersion_imag
_atom_type_scat_source
C C 0.0181 0.0091 'International Tables Vol C Tables 4.2.6.8 and 6.1.1.4'
H H 0.0000 0.0000 'International Tables Vol C Tables 4.2.6.8 and 6.1.1.4'
Fe Fe -1.1336 3.1974 'International Tables Vol C Tables 4.2.6.8 and 6.1.1.4'

loop_
_geom_angle_atom_site_label_1
_geom_angle_atom_site_label_2
_geom_angle_atom_site_label_3
_geom_angle
C11 Fe C2 135.80(6)
C11 Fe C12 40.49(6)
C2 Fe C12 110.54(6)
C11 Fe C1 110.87(6)
C2 Fe C1 40.59(6)
C12 Fe C1 114.62(6)
C11 Fe C3 173.64(6)
C2 Fe C3 40.39(6)
C12 Fe C3 133.33(6)
C1 Fe C3 69.24(6)
C11 Fe C10 40.39(6)
C2 Fe C10 174.03(6)
C12 Fe C10 69.23(6)
C1 Fe C10 133.69(6)
C3 Fe C10 143.99(6)
C11 Fe C4 145.73(6)
C2 Fe C4 67.18(6)
C12 Fe C4 172.80(6)
C1 Fe C4 68.49(6)
C3 Fe C4 40.57(6)
C10 Fe C4 113.80(6)
C11 Fe C14 67.18(6)
C2 Fe C14 145.34(6)
C12 Fe C14 68.62(6)
C1 Fe C14 173.02(6)
C3 Fe C14 113.50(6)
C10 Fe C14 40.53(6)
C4 Fe C14 109.07(6)
C11 Fe C13 66.81(6)
C2 Fe C13 115.83(6)
C12 Fe C13 40.40(6)
C1 Fe C13 145.87(6)
C3 Fe C13 109.31(6)
C10 Fe C13 68.12(6)
C4 Fe C13 133.60(6)
C14 Fe C13 40.39(6)
C11 Fe C5 116.22(6)
C2 Fe C5 67.06(6)
C12 Fe C5 146.03(6)
C1 Fe C5 40.48(6)
C3 Fe C5 68.25(6)
C10 Fe C5 109.59(6)
C4 Fe C5 40.31(6)
C14 Fe C5 133.59(6)
C13 Fe C5 172.84(6)
C2 C1 C5 106.45(13)
C2 C1 C19 122.43(14)
C5 C1 C19 130.24(14)
C2 C1 Fe 69.51(8)
C5 C1 Fe 71.41(8)
C19 C1 Fe 131.97(10)
C3 C2 C1 110.58(13)
C3 C2 Fe 70.05(8)
C1 C2 Fe 69.90(8)
C2 C3 C4 106.41(13)
C2 C3 C25 127.60(13)
C4 C3 C25 125.47(13)
C2 C3 Fe 69.56(8)
C4 C3 Fe 70.41(8)
C25 C3 Fe 131.14(10)
C9 C4 C3 131.39(14)
C9 C4 C5 119.99(14)
C3 C4 C5 108.61(13)
C9 C4 Fe 125.75(10)
C3 C4 Fe 69.01(8)
C5 C4 Fe 70.75(8)
C7 C6 C5 119.53(15)
C6 C7 C8 121.78(15)
C9 C8 C7 120.97(15)
C8 C9 C4 119.10(15)
C6 C5 C1 133.68(15)
C6 C5 C4 118.46(14)
C1 C5 C4 107.81(13)
C6 C5 Fe 130.10(11)
C1 C5 Fe 68.11(8)
C4 C5 Fe 68.94(8)
C11 C10 C14 106.45(13)
C11 C10 C31 126.63(14)
C14 C10 C31 126.28(13)
C11 C10 Fe 69.45(8)
C14 C10 Fe 70.50(8)
C31 C10 Fe 131.93(10)
C10 C11 C12 110.76(13)
C10 C11 Fe 70.16(8)
C12 C11 Fe 69.85(8)
C11 C12 C13 106.35(13)
C11 C12 C37 121.82(14)
C13 C12 C37 130.73(15)
C11 C12 Fe 69.66(8)
C13 C12 Fe 71.51(8)
C37 C12 Fe 132.56(11)
C18 C13 C12 133.30(14)
C18 C13 C14 118.51(14)
C12 C13 C14 108.15(13)
C18 C13 Fe 129.98(10)
C12 C13 Fe 68.09(8)
C14 C13 Fe 69.11(8)
C15 C14 C10 131.98(14)
C15 C14 C13 119.89(14)
C10 C14 C13 108.12(13)
C15 C14 Fe 125.55(10)
C10 C14 Fe 68.97(8)
C13 C14 Fe 70.49(8)
C16 C15 C14 119.24(15)
C15 C16 C17 120.94(15)
C18 C17 C16 121.69(15)
C17 C18 C13 119.57(15)
C1 C19 C24 116.53(13)
C1 C19 C20 109.49(12)
C24 C19 C20 110.06(14)
C21 C20 C19 111.82(14)
C22 C21 C20 111.79(14)
C21 C22 C23 110.93(15)
C22 C23 C24 111.02(15)
C19 C24 C23 111.35(15)
C3 C25 C30 113.30(12)
C3 C25 C26 109.39(12)
C30 C25 C26 108.95(12)
C27 C26 C25 112.29(13)
C28 C27 C26 111.64(13)
C27 C28 C29 111.22(13)
C30 C29 C28 110.78(13)
C29 C30 C25 111.57(13)
C10 C31 C32 111.92(13)
C10 C31 C36 109.35(12)
C32 C31 C36 109.72(12)
C31 C32 C33 112.80(14)
C34 C33 C32 111.00(14)
C35 C34 C33 110.49(14)
C34 C35 C36 111.02(13)
C35 C36 C31 112.62(13)
C12 C37 C38 117.03(14)
C12 C37 C42 108.65(12)
C38 C37 C42 110.49(14)
C37 C38 C39 111.37(15)
C40 C39 C38 111.22(16)
C41 C40 C39 110.73(15)
C40 C41 C42 112.67(15)
C41 C42 C37 112.03(13)

loop_
_geom_bond_atom_site_label_1
_geom_bond_atom_site_label_2
_geom_bond_distance
Fe C11 2.0614(14)
Fe C2 2.0626(14)
Fe C12 2.0640(15)
Fe C1 2.0678(15)
Fe C3 2.0690(14)
Fe C10 2.0709(14)
Fe C4 2.0878(14)
Fe C14 2.0913(14)
Fe C13 2.1099(15)
Fe C5 2.1122(15)
C1 C2 1.433(2)
C1 C5 1.447(2)
C1 C19 1.508(2)
C2 C3 1.426(2)
C3 C4 1.441(2)
C3 C25 1.500(2)
C4 C9 1.431(2)
C4 C5 1.447(2)
C6 C7 1.364(2)
C6 C5 1.432(2)
C7 C8 1.425(2)
C8 C9 1.366(2)
C10 C11 1.427(2)
C10 C14 1.442(2)
C10 C31 1.504(2)
C11 C12 1.427(2)
C12 C13 1.442(2)
C12 C37 1.505(2)
C13 C18 1.430(2)
C13 C14 1.451(2)
C14 C15 1.428(2)
C15 C16 1.364(2)
C16 C17 1.429(2)
C17 C18 1.362(2)
C19 C24 1.527(2)
C19 C20 1.539(2)
C20 C21 1.530(2)
C21 C22 1.523(2)
C22 C23 1.523(2)
C23 C24 1.530(2)
C25 C30 1.534(2)
C25 C26 1.5447(19)
C26 C27 1.527(2)
C27 C28 1.524(2)
C28 C29 1.530(2)
C29 C30 1.529(2)
C31 C32 1.527(2)
C31 C36 1.543(2)
C32 C33 1.527(2)
C33 C34 1.524(2)
C34 C35 1.522(2)
C35 C36 1.529(2)
C37 C38 1.518(2)
C37 C42 1.541(2)
C38 C39 1.532(2)
C39 C40 1.528(2)
C40 C41 1.510(2)
C41 C42 1.526(2)

loop_
_geom_torsion_atom_site_label_1
_geom_torsion_atom_site_label_2
_geom_torsion_atom_site_label_3
_geom_torsion_atom_site_label_4
_geom_torsion
C11 Fe C1 C2 -137.24(9)
C12 Fe C1 C2 -93.35(9)
C3 Fe C1 C2 35.96(8)
C10 Fe C1 C2 -177.51(8)
C4 Fe C1 C2 79.60(9)
C14 Fe C1 C2 150.3(4)
C13 Fe C1 C2 -58.11(14)
C5 Fe C1 C2 116.40(12)
C11 Fe C1 C5 106.36(9)
C2 Fe C1 C5 -116.40(12)
C12 Fe C1 C5 150.26(9)
C3 Fe C1 C5 -80.44(9)
C10 Fe C1 C5 66.10(11)
C4 Fe C1 C5 -36.80(8)
C14 Fe C1 C5 33.9(5)
C13 Fe C1 C5 -174.51(10)
C11 Fe C1 C19 -21.53(17)
C2 Fe C1 C19 115.71(18)
C12 Fe C1 C19 22.37(17)
C3 Fe C1 C19 151.67(17)
C10 Fe C1 C19 -61.79(18)
C4 Fe C1 C19 -164.69(17)
C14 Fe C1 C19 -94.0(5)
C13 Fe C1 C19 57.6(2)
C5 Fe C1 C19 -127.89(19)
C5 C1 C2 C3 3.98(16)
C19 C1 C2 C3 174.22(13)
Fe C1 C2 C3 -58.30(10)
C5 C1 C2 Fe 62.28(10)
C19 C1 C2 Fe -127.48(14)
C11 Fe C2 C3 -172.43(9)
C12 Fe C2 C3 -133.66(9)
C1 Fe C2 C3 122.07(12)
C10 Fe C2 C3 139.7(5)
C4 Fe C2 C3 38.99(9)
C14 Fe C2 C3 -51.85(14)
C13 Fe C2 C3 -89.88(10)
C5 Fe C2 C3 82.92(9)
C11 Fe C2 C1 65.49(12)
C12 Fe C2 C1 104.27(9)
C3 Fe C2 C1 -122.07(12)
C10 Fe C2 C1 17.6(6)
C4 Fe C2 C1 -83.08(9)
C14 Fe C2 C1 -173.92(10)
C13 Fe C2 C1 148.04(9)
C5 Fe C2 C1 -39.16(9)
C1 C2 C3 C4 -2.93(16)
Fe C2 C3 C4 -61.14(9)
C1 C2 C3 C25 -174.97(13)
Fe C2 C3 C25 126.82(15)
C1 C2 C3 Fe 58.21(10)
C11 Fe C3 C2 56.0(6)
C12 Fe C3 C2 68.64(12)
C1 Fe C3 C2 -36.13(9)
C10 Fe C3 C2 -173.43(10)
C4 Fe C3 C2 -116.91(12)
C14 Fe C3 C2 150.81(9)
C13 Fe C3 C2 107.50(9)
C5 Fe C3 C2 -79.70(9)
C11 Fe C3 C4 172.9(5)
C2 Fe C3 C4 116.91(12)
C12 Fe C3 C4 -174.45(9)
C1 Fe C3 C4 80.78(9)
C10 Fe C3 C4 -56.51(13)
C14 Fe C3 C4 -92.28(9)
C13 Fe C3 C4 -135.59(9)
C5 Fe C3 C4 37.21(9)
C11 Fe C3 C25 -66.6(6)
C2 Fe C3 C25 -122.63(17)
C12 Fe C3 C25 -53.99(17)
C1 Fe C3 C25 -158.76(15)
C10 Fe C3 C25 63.95(18)
C4 Fe C3 C25 120.46(17)
C14 Fe C3 C25 28.18(15)
C13 Fe C3 C25 -15.13(15)
C5 Fe C3 C25 157.68(15)
C2 C3 C4 C9 -179.68(14)
C25 C3 C4 C9 -7.4(2)
Fe C3 C4 C9 119.74(16)
C2 C3 C4 C5 0.70(15)
C25 C3 C4 C5 172.96(13)
Fe C3 C4 C5 -59.88(10)
C2 C3 C4 Fe 60.58(9)
C25 C3 C4 Fe -127.15(14)
C11 Fe C4 C9 54.77(19)
C2 Fe C4 C9 -165.44(15)
C12 Fe C4 C9 -92.5(5)
C1 Fe C4 C9 150.59(15)
C3 Fe C4 C9 -126.62(17)
C10 Fe C4 C9 20.97(15)
C14 Fe C4 C9 -22.43(15)
C13 Fe C4 C9 -60.84(16)
C5 Fe C4 C9 113.64(17)
C11 Fe C4 C3 -178.61(10)
C2 Fe C4 C3 -38.82(9)
C12 Fe C4 C3 34.2(5)
C1 Fe C4 C3 -82.79(9)
C10 Fe C4 C3 147.60(9)
C14 Fe C4 C3 104.19(9)
C13 Fe C4 C3 65.78(11)
C5 Fe C4 C3 -119.74(12)
C11 Fe C4 C5 -58.88(14)
C2 Fe C4 C5 80.92(9)
C12 Fe C4 C5 153.9(4)
C1 Fe C4 C5 36.95(9)
C3 Fe C4 C5 119.74(12)
C10 Fe C4 C5 -92.67(9)
C14 Fe C4 C5 -136.08(9)
C13 Fe C4 C5 -174.48(8)
C5 C6 C7 C8 -1.8(2)
C6 C7 C8 C9 2.2(2)
C7 C8 C9 C4 0.7(2)
C3 C4 C9 C8 176.45(15)
C5 C4 C9 C8 -4.0(2)
Fe C4 C9 C8 -90.90(17)
C7 C6 C5 C1 -178.45(15)
C7 C6 C5 C4 -1.5(2)
C7 C6 C5 Fe 84.06(18)
C2 C1 C5 C6 173.78(15)
C19 C1 C5 C6 4.6(3)
Fe C1 C5 C6 -125.19(17)
C2 C1 C5 C4 -3.43(15)
C19 C1 C5 C4 -172.63(14)
Fe C1 C5 C4 57.60(10)
C2 C1 C5 Fe -61.03(10)
C19 C1 C5 Fe 129.77(16)
C9 C4 C5 C6 4.3(2)
C3 C4 C5 C6 -175.99(13)
Fe C4 C5 C6 125.20(13)
C9 C4 C5 C1 -177.95(13)
C3 C4 C5 C1 1.72(16)
Fe C4 C5 C1 -57.09(10)
C9 C4 C5 Fe -120.86(13)
C3 C4 C5 Fe 58.81(10)
C11 Fe C5 C6 37.42(17)
C2 Fe C5 C6 168.66(17)
C12 Fe C5 C6 75.59(19)
C1 Fe C5 C6 129.40(19)
C3 Fe C5 C6 -147.52(16)
C10 Fe C5 C6 -6.04(16)
C4 Fe C5 C6 -110.08(18)
C14 Fe C5 C6 -45.22(18)
C13 Fe C5 C6 -76.1(5)
C11 Fe C5 C1 -91.98(9)
C2 Fe C5 C1 39.26(9)
C12 Fe C5 C1 -53.82(14)
C3 Fe C5 C1 83.07(9)
C10 Fe C5 C1 -135.44(9)
C4 Fe C5 C1 120.52(12)
C14 Fe C5 C1 -174.63(9)
C13 Fe C5 C1 154.5(4)
C11 Fe C5 C4 147.50(8)
C2 Fe C5 C4 -81.26(9)
C12 Fe C5 C4 -174.34(10)
C1 Fe C5 C4 -120.52(12)
C3 Fe C5 C4 -37.45(8)
C10 Fe C5 C4 104.04(9)
C14 Fe C5 C4 64.85(11)
C13 Fe C5 C4 34.0(5)
C2 Fe C10 C11 53.0(6)
C12 Fe C10 C11 -35.96(9)
C1 Fe C10 C11 68.75(12)
C3 Fe C10 C11 -172.54(10)
C4 Fe C10 C11 151.10(9)
C14 Fe C10 C11 -116.97(12)
C13 Fe C10 C11 -79.47(9)
C5 Fe C10 C11 107.79(9)
C11 Fe C10 C14 116.97(12)
C2 Fe C10 C14 169.9(5)
C12 Fe C10 C14 81.01(9)
C1 Fe C10 C14 -174.28(8)
C3 Fe C10 C14 -55.57(13)
C4 Fe C10 C14 -91.93(9)
C13 Fe C10 C14 37.51(8)
C5 Fe C10 C14 -135.23(8)
C11 Fe C10 C31 -121.32(18)
C2 Fe C10 C31 -68.4(6)
C12 Fe C10 C31 -157.28(16)
C1 Fe C10 C31 -52.57(17)
C3 Fe C10 C31 66.14(18)
C4 Fe C10 C31 29.78(16)
C14 Fe C10 C31 121.71(17)
C13 Fe C10 C31 159.22(16)
C5 Fe C10 C31 -13.53(16)
C14 C10 C11 C12 -3.05(16)
C31 C10 C11 C12 -174.27(13)
Fe C10 C11 C12 58.11(10)
C14 C10 C11 Fe -61.15(9)
C31 C10 C11 Fe 127.63(15)
C2 Fe C11 C10 -173.16(9)
C12 Fe C11 C10 122.26(13)
C1 Fe C11 C10 -133.85(9)
C3 Fe C11 C10 136.4(5)
C4 Fe C11 C10 -51.75(14)
C14 Fe C11 C10 38.93(9)
C13 Fe C11 C10 82.99(9)
C5 Fe C11 C10 -89.87(10)
C2 Fe C11 C12 64.58(12)
C1 Fe C11 C12 103.90(10)
C3 Fe C11 C12 14.2(6)
C10 Fe C11 C12 -122.26(13)
C4 Fe C11 C12 -174.01(10)
C14 Fe C11 C12 -83.33(10)
C13 Fe C11 C12 -39.27(9)
C5 Fe C11 C12 147.87(9)
C10 C11 C12 C13 4.25(16)
Fe C11 C12 C13 62.53(9)
C10 C11 C12 C37 173.48(13)
Fe C11 C12 C37 -128.23(14)
C10 C11 C12 Fe -58.28(10)
C2 Fe C12 C11 -137.74(9)
C1 Fe C12 C11 -93.82(10)
C3 Fe C12 C11 -177.86(9)
C10 Fe C12 C11 35.88(9)
C4 Fe C12 C11 152.0(4)
C14 Fe C12 C11 79.46(9)
C13 Fe C12 C11 116.14(12)
C5 Fe C12 C11 -58.63(14)
C11 Fe C12 C13 -116.14(12)
C2 Fe C12 C13 106.12(9)
C1 Fe C12 C13 150.03(8)
C3 Fe C12 C13 65.99(11)
C10 Fe C12 C13 -80.26(9)
C4 Fe C12 C13 35.9(5)
C14 Fe C12 C13 -36.68(8)
C5 Fe C12 C13 -174.77(10)
C11 Fe C12 C37 115.0(2)
C2 Fe C12 C37 -22.72(18)
C1 Fe C12 C37 21.20(18)
C3 Fe C12 C37 -62.84(19)
C10 Fe C12 C37 150.91(18)
C4 Fe C12 C37 -93.0(5)
C14 Fe C12 C37 -165.52(18)
C13 Fe C12 C37 -128.8(2)
C5 Fe C12 C37 56.4(2)
C11 C12 C13 C18 173.76(15)
C37 C12 C13 C18 5.9(3)
Fe C12 C13 C18 -124.93(17)
C11 C12 C13 C14 -3.74(15)
C37 C12 C13 C14 -171.65(14)
Fe C12 C13 C14 57.57(10)
C11 C12 C13 Fe -61.31(10)
C37 C12 C13 Fe 130.78(16)
C11 Fe C13 C18 168.21(17)
C2 Fe C13 C18 36.98(17)
C12 Fe C13 C18 128.86(18)
C1 Fe C13 C18 74.84(19)
C3 Fe C13 C18 -6.38(16)
C10 Fe C13 C18 -147.91(16)
C4 Fe C13 C18 -45.32(18)
C14 Fe C13 C18 -110.28(18)
C5 Fe C13 C18 -75.3(5)
C11 Fe C13 C12 39.35(8)
C2 Fe C13 C12 -91.88(9)
C1 Fe C13 C12 -54.02(14)
C3 Fe C13 C12 -135.24(9)
C10 Fe C13 C12 83.23(9)
C4 Fe C13 C12 -174.18(9)
C14 Fe C13 C12 120.86(12)
C5 Fe C13 C12 155.9(4)
C11 Fe C13 C14 -81.51(9)
C2 Fe C13 C14 147.26(8)
C12 Fe C13 C14 -120.86(12)
C1 Fe C13 C14 -174.88(10)
C3 Fe C13 C14 103.90(9)
C10 Fe C13 C14 -37.63(8)
C4 Fe C13 C14 64.96(11)
C5 Fe C13 C14 35.0(5)
C11 C10 C14 C15 179.95(15)
C31 C10 C14 C15 -8.8(2)
Fe C10 C14 C15 119.48(16)
C11 C10 C14 C13 0.62(15)
C31 C10 C14 C13 171.88(13)
Fe C10 C14 C13 -59.85(10)
C11 C10 C14 Fe 60.47(9)
C31 C10 C14 Fe -128.27(14)
C18 C13 C14 C15 4.6(2)
C12 C13 C14 C15 -177.47(13)
Fe C13 C14 C15 -120.52(13)
C18 C13 C14 C10 -175.97(12)
C12 C13 C14 C10 1.96(15)
Fe C13 C14 C10 58.90(10)
C18 C13 C14 Fe 125.12(13)
C12 C13 C14 Fe -56.94(10)
C11 Fe C14 C15 -166.11(15)
C2 Fe C14 C15 54.52(18)
C12 Fe C14 C15 150.06(15)
C1 Fe C14 C15 -91.0(5)
C3 Fe C14 C15 20.77(15)
C10 Fe C14 C15 -127.31(17)
C4 Fe C14 C15 -22.67(15)
C13 Fe C14 C15 113.37(17)
C5 Fe C14 C15 -60.96(16)
C11 Fe C14 C10 -38.80(8)
C2 Fe C14 C10 -178.17(10)
C12 Fe C14 C10 -82.63(9)
C1 Fe C14 C10 36.3(5)
C3 Fe C14 C10 148.08(8)
C4 Fe C14 C10 104.64(9)
C13 Fe C14 C10 -119.32(12)
C5 Fe C14 C10 66.35(11)
C11 Fe C14 C13 80.52(9)
C2 Fe C14 C13 -58.85(13)
C12 Fe C14 C13 36.69(9)
C1 Fe C14 C13 155.7(4)
C3 Fe C14 C13 -92.60(9)
C10 Fe C14 C13 119.32(12)
C4 Fe C14 C13 -136.04(9)
C5 Fe C14 C13 -174.33(9)
C10 C14 C15 C16 177.18(15)
C13 C14 C15 C16 -3.5(2)
Fe C14 C15 C16 -89.96(17)
C14 C15 C16 C17 0.3(2)
C15 C16 C17 C18 2.0(2)
C16 C17 C18 C13 -0.8(2)
C12 C13 C18 C17 -179.70(15)
C14 C13 C18 C17 -2.4(2)
Fe C13 C18 C17 83.36(18)
C2 C1 C19 C24 148.45(15)
C5 C1 C19 C24 -43.8(2)
Fe C1 C19 C24 57.7(2)
C2 C1 C19 C20 -85.87(18)
C5 C1 C19 C20 81.84(19)
Fe C1 C19 C20 -176.65(12)
C1 C19 C20 C21 176.05(14)
C24 C19 C20 C21 -54.64(19)
C19 C20 C21 C22 54.4(2)
C20 C21 C22 C23 -54.7(2)
C21 C22 C23 C24 56.1(2)
C1 C19 C24 C23 -178.41(15)
C20 C19 C24 C23 56.2(2)
C22 C23 C24 C19 -57.5(2)
C2 C3 C25 C30 -16.7(2)
C4 C3 C25 C30 172.68(13)
Fe C3 C25 C30 78.33(16)
C2 C3 C25 C26 105.07(16)
C4 C3 C25 C26 -65.55(18)
Fe C3 C25 C26 -159.90(11)
C3 C25 C26 C27 -179.84(12)
C30 C25 C26 C27 -55.49(17)
C25 C26 C27 C28 54.74(18)
C26 C27 C28 C29 -54.01(18)
C27 C28 C29 C30 55.53(19)
C28 C29 C30 C25 -58.02(17)
C3 C25 C30 C29 179.12(12)
C26 C25 C30 C29 57.11(16)
C11 C10 C31 C32 -14.3(2)
C14 C10 C31 C32 176.19(14)
Fe C10 C31 C32 80.31(17)
C11 C10 C31 C36 107.52(16)
C14 C10 C31 C36 -62.02(18)
Fe C10 C31 C36 -157.90(11)
C10 C31 C32 C33 174.89(13)
C36 C31 C32 C33 53.31(18)
C31 C32 C33 C34 -56.2(2)
C32 C33 C34 C35 56.8(2)
C33 C34 C35 C36 -56.63(19)
C34 C35 C36 C31 55.57(18)
C10 C31 C36 C35 -176.13(13)
C32 C31 C36 C35 -53.02(17)
C11 C12 C37 C38 147.58(16)
C13 C12 C37 C38 -46.1(2)
Fe C12 C37 C38 56.8(2)
C11 C12 C37 C42 -86.48(18)
C13 C12 C37 C42 79.84(19)
Fe C12 C37 C42 -177.30(12)
C12 C37 C38 C39 -179.50(16)
C42 C37 C38 C39 55.5(2)
C37 C38 C39 C40 -57.4(2)
C38 C39 C40 C41 55.8(2)
C39 C40 C41 C42 -54.0(2)
C40 C41 C42 C37 53.2(2)
C12 C37 C42 C41 177.06(15)
C38 C37 C42 C41 -53.3(2)
